data_4332080
loop_
_publ_author_name
'Shen, Li'
'Shi, Mei'
'Li, Fuyou'
'Zhang, Dengqing'
'Li, Xianghong'
'Shi, Enxian'
'Yi, Tao'
'Du, Yukou'
'Huang, Chunhui'

_publ_section_title
;
 Polyaryl Ether Dendrimer with a 4-Phenylacetyl-5-pyrazolone-based
 Terbium(III) Complex as Core:&#x00A0; Synthesis and Photopysical
 Properties
;
_journal_issue 16
_journal_name_full 'Inorganic Chemistry'
_journal_page_first 6188
_journal_page_last 6197
_journal_paper_doi 10.1021/ic052148v
_journal_volume 45
_journal_year 2006
_chemical_formula_sum 'C71 H59 N6 O8.5 Tb'
_chemical_formula_weight 1291.16
_chemical_name_systematic
; 
 ? 
;
_space_group_IT_number 2
_symmetry_cell_setting triclinic
_symmetry_space_group_name_Hall '-P 1'
_symmetry_space_group_name_H-M 'P -1'
_atom_sites_solution_hydrogens geom
_atom_sites_solution_primary direct
_atom_sites_solution_secondary difmap
_audit_creation_method SHELXL-97
_cell_angle_alpha 86.96(3)
_cell_angle_beta 77.81(3)
_cell_angle_gamma 84.53(3)
_cell_formula_units_Z 2
_cell_length_a 11.995(2)
_cell_length_b 15.612(3)
_cell_length_c 16.549(3)
_cell_measurement_temperature 293(2)
_cell_volume 3013.7(10)
_computing_cell_refinement 'Bruker XSCANS'
_computing_data_collection 'Bruker XSCANS'
_computing_data_reduction 'Bruker SHELXTL'
_computing_molecular_graphics 'Bruker SHELXTL'
_computing_publication_material 'Bruker SHELXTL'
_computing_structure_refinement 'Bruker SHELXTL'
_computing_structure_solution 'Bruker SHELXTL'
_diffrn_ambient_temperature 293(2)
_diffrn_measured_fraction_theta_full 0.990
_diffrn_measured_fraction_theta_max 0.990
_diffrn_radiation_monochromator graphite
_diffrn_radiation_source 'fine-focus sealed tube'
_diffrn_radiation_type MoK\a
_diffrn_radiation_wavelength 0.71073
_diffrn_reflns_av_R_equivalents 0.0725
_diffrn_reflns_av_sigmaI/netI 0.1321
_diffrn_reflns_limit_h_max 14
_diffrn_reflns_limit_h_min -14
_diffrn_reflns_limit_k_max 18
_diffrn_reflns_limit_k_min -18
_diffrn_reflns_limit_l_max 19
_diffrn_reflns_limit_l_min -19
_diffrn_reflns_number 19373
_diffrn_reflns_theta_full 25.01
_diffrn_reflns_theta_max 25.01
_diffrn_reflns_theta_min 1.93
_exptl_absorpt_coefficient_mu 1.238
_exptl_absorpt_correction_T_max 0.9757
_exptl_absorpt_correction_T_min 0.9407
_exptl_absorpt_correction_type none
_exptl_crystal_density_diffrn 1.423
_exptl_crystal_density_method 'not measured'
_exptl_crystal_F_000 1320
_exptl_crystal_size_max 0.05
_exptl_crystal_size_mid 0.04
_exptl_crystal_size_min 0.02
_refine_diff_density_max 0.665
_refine_diff_density_min -0.600
_refine_diff_density_rms 0.096
_refine_ls_extinction_coef 0.0004(3)
_refine_ls_extinction_expression Fc^*^=kFc[1+0.001xFc^2^\l^3^/sin(2\q)]^-1/4^
_refine_ls_extinction_method SHELXL
_refine_ls_goodness_of_fit_ref 1.028
_refine_ls_hydrogen_treatment mixed
_refine_ls_matrix_type full
_refine_ls_number_parameters 770
_refine_ls_number_reflns 10527
_refine_ls_number_restraints 11
_refine_ls_restrained_S_all 1.029
_refine_ls_R_factor_all 0.1074
_refine_ls_R_factor_gt 0.0585
_refine_ls_shift/su_max 0.299
_refine_ls_shift/su_mean 0.010
_refine_ls_structure_factor_coef Fsqd
_refine_ls_weighting_details 'calc w=1/[\s^2^(Fo^2^)+(0.0325P)^2^+0.0000P] where P=(Fo^2^+2Fc^2^)/3'
_refine_ls_weighting_scheme calc
_refine_ls_wR_factor_gt 0.1208
_refine_ls_wR_factor_ref 0.1393
_reflns_number_gt 6647
_reflns_number_total 10527
_reflns_threshold_expression >2sigma(I)
_cod_data_source_file ic052148vsup1.cif
_cod_data_source_block 50824a
_cod_depositor_comments
;
The following automatic conversions were performed:

'_symmetry_cell_setting' value 'Triclinic' changed to 'triclinic'
according to /home/saulius/struct/CIF-dictionaries/cif_core.dic
dictionary named 'cif_core.dic' version 2.4.2 from 2011-04-26.

Automatic conversion script
Id: cif_fix_values 1891 2012-01-12 08:04:46Z andrius 
;
_cod_original_cell_volume 3013.6(10)
_cod_original_sg_symbol_H-M P-1
_cod_original_formula_sum 'C71 H59 N6 O8.50 Tb'
_cod_database_code 4332080

loop_
_symmetry_equiv_pos_as_xyz
'x, y, z'
'-x, -y, -z'

loop_
_atom_site_label
_atom_site_type_symbol
_atom_site_fract_x
_atom_site_fract_y
_atom_site_fract_z
_atom_site_U_iso_or_equiv
_atom_site_adp_type
_atom_site_occupancy
_atom_site_symmetry_multiplicity
_atom_site_calc_flag
_atom_site_refinement_flags
_atom_site_disorder_assembly
_atom_site_disorder_group
Tb1 Tb 0.95996(3) 0.73767(2) 0.65496(2) 0.04606(15) Uani 1 1 d . . .
N1 N 1.0105(5) 1.0262(3) 0.6084(3) 0.0475(13) Uani 1 1 d . . .
N2 N 0.9313(5) 1.0940(3) 0.5965(3) 0.0482(14) Uani 1 1 d . . .
N3 N 0.8640(5) 0.4908(3) 0.5645(3) 0.0464(13) Uani 1 1 d . . .
N4 N 0.8610(5) 0.4095(3) 0.6034(3) 0.0532(14) Uani 1 1 d . . .
N5 N 0.6808(5) 0.6362(4) 0.8606(3) 0.0622(16) Uani 1 1 d . . .
N6 N 0.6586(5) 0.6506(4) 0.9438(4) 0.0664(17) Uani 1 1 d . . .
O1 O 1.0200(4) 0.8774(3) 0.6222(3) 0.0524(12) Uani 1 1 d . . .
O2 O 0.8021(4) 0.8264(3) 0.6258(3) 0.0523(12) Uani 1 1 d . . .
O3 O 0.9204(4) 0.6250(3) 0.5845(2) 0.0503(11) Uani 1 1 d . . .
O4 O 1.0232(4) 0.6102(3) 0.7216(3) 0.0599(13) Uani 1 1 d . . .
O5 O 0.7989(4) 0.6855(3) 0.7409(3) 0.0558(12) Uani 1 1 d . . .
O6 O 0.9365(4) 0.8027(3) 0.7830(3) 0.0656(13) Uani 1 1 d . . .
O8 O 1.0492(5) 0.7476(3) 0.5073(3) 0.0678(14) Uani 1 1 d . . .
H8B H 0.9997 0.7484 0.4798 0.102 Uiso 1 1 calc R . .
O7 O 1.1624(5) 0.7408(4) 0.6533(4) 0.0889(17) Uiso 1 1 d . . .
C1 C 1.1225(5) 1.0416(4) 0.6181(4) 0.0457(16) Uani 1 1 d . . .
C2 C 1.1781(7) 0.9892(4) 0.6693(4) 0.0602(19) Uani 1 1 d . . .
H2B H 1.1426 0.9436 0.6992 0.072 Uiso 1 1 calc R . .
C3 C 1.2871(7) 1.0051(5) 0.6758(5) 0.075(2) Uani 1 1 d . . .
H3A H 1.3255 0.9698 0.7101 0.090 Uiso 1 1 calc R . .
C4 C 1.3392(7) 1.0727(5) 0.6319(5) 0.074(2) Uani 1 1 d . . .
H4B H 1.4134 1.0823 0.6353 0.089 Uiso 1 1 calc R . .
C5 C 1.2820(6) 1.1260(5) 0.5831(5) 0.063(2) Uani 1 1 d . . .
H5A H 1.3169 1.1725 0.5545 0.076 Uiso 1 1 calc R . .
C6 C 1.1740(6) 1.1116(4) 0.5760(4) 0.0512(17) Uani 1 1 d . . .
H6B H 1.1353 1.1484 0.5431 0.061 Uiso 1 1 calc R . .
C7 C 0.9641(6) 0.9486(4) 0.6143(4) 0.0447(16) Uani 1 1 d . . .
C8 C 0.8472(5) 0.9696(4) 0.6092(4) 0.0431(15) Uani 1 1 d . . .
C9 C 0.8351(5) 1.0613(4) 0.5974(4) 0.0449(16) Uani 1 1 d . . .
C10 C 0.7395(6) 1.1206(4) 0.5844(4) 0.0472(17) Uani 1 1 d . . .
C11 C 0.7088(7) 1.1935(4) 0.6294(5) 0.066(2) Uani 1 1 d . . .
H11A H 0.7465 1.2029 0.6713 0.079 Uiso 1 1 calc R . .
C12 C 0.6225(8) 1.2537(5) 0.6135(6) 0.085(3) Uani 1 1 d . . .
H12A H 0.6034 1.3031 0.6442 0.102 Uiso 1 1 calc R . .
C13 C 0.5655(7) 1.2400(6) 0.5522(7) 0.092(3) Uani 1 1 d . . .
H13A H 0.5070 1.2798 0.5417 0.110 Uiso 1 1 calc R . .
C14 C 0.5947(7) 1.1689(6) 0.5074(5) 0.076(2) Uani 1 1 d . . .
H14A H 0.5568 1.1602 0.4654 0.091 Uiso 1 1 calc R . .
C15 C 0.6794(6) 1.1093(5) 0.5227(5) 0.060(2) Uani 1 1 d . . .
H15A H 0.6974 1.0602 0.4915 0.073 Uiso 1 1 calc R . .
C16 C 0.7681(6) 0.9060(4) 0.6232(4) 0.0503(17) Uani 1 1 d . . .
C17 C 0.6412(5) 0.9277(4) 0.6426(4) 0.0575(19) Uani 1 1 d . . .
H17A H 0.6040 0.8882 0.6158 0.069 Uiso 1 1 calc R . .
H17B H 0.6230 0.9857 0.6223 0.069 Uiso 1 1 calc R . .
C18 C 0.5995(7) 0.9210(6) 0.7351(5) 0.075(2) Uani 1 1 d . . .
C19 C 0.6012(11) 0.9889(8) 0.7814(7) 0.131(4) Uani 1 1 d . . .
H19A H 0.6286 1.0388 0.7544 0.157 Uiso 1 1 calc R . .
C20 C 0.5650(17) 0.9893(15) 0.8660(10) 0.226(10) Uani 1 1 d . . .
H20A H 0.5647 1.0378 0.8965 0.271 Uiso 1 1 calc R . .
C21 C 0.5291(15) 0.9116(16) 0.9024(10) 0.192(10) Uani 1 1 d . . .
H21A H 0.5050 0.9083 0.9596 0.230 Uiso 1 1 calc R . .
C22 C 0.5267(11) 0.8379(12) 0.8584(10) 0.169(7) Uani 1 1 d . . .
H22A H 0.5037 0.7868 0.8853 0.203 Uiso 1 1 calc R . .
C23 C 0.5609(8) 0.8445(7) 0.7710(7) 0.112(4) Uani 1 1 d . . .
H23A H 0.5573 0.7983 0.7386 0.134 Uiso 1 1 calc R . .
C24 C 0.7999(6) 0.5108(4) 0.5026(4) 0.0508(17) Uani 1 1 d . . .
C25 C 0.7237(8) 0.4559(5) 0.4898(5) 0.084(3) Uani 1 1 d . . .
H25A H 0.7157 0.4045 0.5207 0.101 Uiso 1 1 calc R . .
C26 C 0.6590(10) 0.4767(8) 0.4314(6) 0.115(4) Uani 1 1 d . . .
H26A H 0.6088 0.4381 0.4223 0.138 Uiso 1 1 calc R . .
C27 C 0.6659(8) 0.5513(7) 0.3866(6) 0.098(3) Uani 1 1 d . . .
H27A H 0.6191 0.5655 0.3489 0.118 Uiso 1 1 calc R . .
C28 C 0.7432(9) 0.6052(6) 0.3983(5) 0.089(3) Uani 1 1 d . . .
H28A H 0.7499 0.6566 0.3673 0.107 Uiso 1 1 calc R . .
C29 C 0.8123(8) 0.5854(5) 0.4554(5) 0.078(2) Uani 1 1 d . . .
H29A H 0.8662 0.6223 0.4615 0.094 Uiso 1 1 calc R . .
C30 C 0.9101(5) 0.5470(4) 0.6075(4) 0.0445(16) Uani 1 1 d . . .
C31 C 0.9389(6) 0.4993(4) 0.6763(4) 0.0502(17) Uani 1 1 d . . .
C32 C 0.9035(6) 0.4153(4) 0.6695(4) 0.0496(17) Uani 1 1 d . . .
C33 C 0.9019(7) 0.3397(4) 0.7275(4) 0.0576(19) Uani 1 1 d . . .
C34 C 0.9765(8) 0.2691(5) 0.7120(5) 0.093(3) Uani 1 1 d . . .
H34A H 1.0340 0.2678 0.6645 0.112 Uiso 1 1 calc R . .
C35 C 0.9676(13) 0.1984(6) 0.7669(6) 0.138(5) Uani 1 1 d . . .
H35A H 1.0188 0.1498 0.7557 0.166 Uiso 1 1 calc R . .
C36 C 0.8856(12) 0.1999(6) 0.8359(6) 0.122(4) Uani 1 1 d . . .
H36A H 0.8814 0.1531 0.8733 0.146 Uiso 1 1 calc R . .
C37 C 0.8104(9) 0.2681(6) 0.8510(6) 0.098(3) Uani 1 1 d . . .
H37A H 0.7526 0.2687 0.8983 0.118 Uiso 1 1 calc R . .
C38 C 0.8182(8) 0.3378(5) 0.7964(5) 0.081(3) Uani 1 1 d . . .
H38A H 0.7644 0.3849 0.8071 0.098 Uiso 1 1 calc R . .
C39 C 0.9950(6) 0.5353(4) 0.7315(4) 0.0524(18) Uani 1 1 d . . .
C40 C 1.0228(9) 0.4818(5) 0.8042(5) 0.088(3) Uani 1 1 d . . .
H40A H 0.9519 0.4642 0.8381 0.106 Uiso 1 1 calc R . .
H40B H 1.0690 0.4301 0.7836 0.106 Uiso 1 1 calc R . .
C41 C 1.0841(8) 0.5244(5) 0.8576(5) 0.074(2) Uani 1 1 d . . .
C42 C 1.0288(9) 0.5729(6) 0.9224(6) 0.089(3) Uani 1 1 d . . .
H42A H 0.9493 0.5817 0.9334 0.107 Uiso 1 1 calc R . .
C43 C 1.0901(15) 0.6097(7) 0.9726(7) 0.126(5) Uani 1 1 d . . .
H43A H 1.0521 0.6436 1.0162 0.151 Uiso 1 1 calc R . .
C44 C 1.2017(18) 0.5958(10) 0.9575(11) 0.164(8) Uani 1 1 d . . .
H44A H 1.2420 0.6173 0.9932 0.196 Uiso 1 1 calc R . .
C45 C 1.2586(15) 0.5526(12) 0.8937(14) 0.253(12) Uani 1 1 d . . .
H45A H 1.3382 0.5483 0.8809 0.304 Uiso 1 1 calc R . .
C46 C 1.1978(11) 0.5136(8) 0.8460(9) 0.171(7) Uani 1 1 d . . .
H46A H 1.2378 0.4784 0.8040 0.206 Uiso 1 1 calc R . .
C47 C 0.6303(6) 0.5695(4) 0.8328(4) 0.0538(18) Uani 1 1 d . . .
C48 C 0.5837(6) 0.5068(4) 0.8907(4) 0.0604(19) Uani 1 1 d . . .
H48A H 0.5884 0.5095 0.9458 0.072 Uiso 1 1 calc R . .
C49 C 0.5319(7) 0.4423(5) 0.8662(5) 0.071(2) Uani 1 1 d . . .
H49A H 0.4970 0.4028 0.9052 0.085 Uiso 1 1 calc R . .
C50 C 0.5307(7) 0.4351(5) 0.7841(6) 0.082(3) Uani 1 1 d . . .
H50A H 0.4988 0.3887 0.7675 0.099 Uiso 1 1 calc R . .
C51 C 0.5749(7) 0.4940(5) 0.7277(5) 0.080(2) Uani 1 1 d . . .
H51A H 0.5717 0.4892 0.6724 0.095 Uiso 1 1 calc R . .
C52 C 0.6254(6) 0.5623(5) 0.7515(4) 0.065(2) Uani 1 1 d . . .
H52A H 0.6559 0.6032 0.7122 0.078 Uiso 1 1 calc R . .
C53 C 0.7634(6) 0.6864(4) 0.8176(5) 0.0526(17) Uani 1 1 d . . .
C54 C 0.7946(6) 0.7374(4) 0.8768(4) 0.0565(18) Uani 1 1 d . . .
C55 C 0.7234(7) 0.7115(5) 0.9535(4) 0.062(2) Uani 1 1 d . A .
C56 C 0.7137(7) 0.7381(5) 1.0403(5) 0.071(2) Uani 1 1 d D . .
C57 C 0.8128(13) 0.7314(10) 1.0744(9) 0.075(5) Uiso 0.50 1 d PD A 2
H57A H 0.8847 0.7152 1.0426 0.090 Uiso 0.50 1 calc PR A 2
C58 C 0.7981(15) 0.7500(12) 1.1581(10) 0.097(6) Uiso 0.50 1 d PD A 2
H58A H 0.8601 0.7465 1.1840 0.117 Uiso 0.50 1 calc PR A 2
C59 C 0.6863(9) 0.7742(7) 1.2016(7) 0.115(4) Uiso 1 1 d D . .
H59A H 0.6817 0.7883 1.2562 0.139 Uiso 1 1 calc R A 1
C60 C 0.5886(15) 0.7783(12) 1.1715(10) 0.091(5) Uiso 0.50 1 d PD A 2
H60A H 0.5167 0.7915 1.2046 0.109 Uiso 0.50 1 calc PR A 2
C61 C 0.6038(12) 0.7612(10) 1.0874(9) 0.069(4) Uiso 0.50 1 d PD A 2
H61A H 0.5408 0.7651 1.0625 0.083 Uiso 0.50 1 calc PR A 2
C62 C 0.8755(7) 0.7975(4) 0.8546(5) 0.0580(19) Uani 1 1 d . . .
C63 C 0.8854(9) 0.8644(6) 0.9142(6) 0.109(4) Uani 1 1 d . . .
H63A H 0.8330 0.9140 0.9065 0.130 Uiso 1 1 calc R . .
H63B H 0.8600 0.8413 0.9700 0.130 Uiso 1 1 calc R . .
C64 C 1.0015(8) 0.8949(5) 0.9081(5) 0.070(2) Uani 1 1 d . . .
C65 C 1.0886(14) 0.8421(8) 0.9247(8) 0.138(5) Uani 1 1 d . . .
H65A H 1.0769 0.7845 0.9374 0.165 Uiso 1 1 calc R . .
C66 C 1.1955(15) 0.8690(11) 0.9239(9) 0.166(6) Uani 1 1 d . . .
H66A H 1.2548 0.8308 0.9356 0.199 Uiso 1 1 calc R . .
C67 C 1.2101(11) 0.9522(11) 0.9055(7) 0.122(4) Uani 1 1 d . . .
H67A H 1.2815 0.9717 0.9040 0.146 Uiso 1 1 calc R . .
C68 C 1.1249(13) 1.0089(8) 0.8893(8) 0.128(4) Uani 1 1 d . . .
H68A H 1.1363 1.0667 0.8776 0.154 Uiso 1 1 calc R . .
C69 C 1.0208(9) 0.9787(6) 0.8904(6) 0.099(3) Uani 1 1 d . . .
H69A H 0.9615 1.0169 0.8788 0.119 Uiso 1 1 calc R . .
C70 C 1.2192(14) 0.7218(11) 0.7176(11) 0.229(9) Uani 1 1 d . . .
H70A H 1.1727 0.7513 0.7649 0.274 Uiso 1 1 calc R . .
H70B H 1.2139 0.6607 0.7303 0.274 Uiso 1 1 calc R . .
C71 C 1.3288(13) 0.7360(12) 0.7179(10) 0.222(8) Uani 1 1 d . . .
H71A H 1.3456 0.7186 0.7709 0.333 Uiso 1 1 calc R . .
H71B H 1.3386 0.7962 0.7075 0.333 Uiso 1 1 calc R . .
H71C H 1.3798 0.7034 0.6756 0.333 Uiso 1 1 calc R . .
C100 C 0.639(2) 0.8325(15) 1.1544(13) 0.145(9) Uiso 0.50 1 d PD A 1
H10A H 0.5979 0.8830 1.1751 0.174 Uiso 0.50 1 calc PR A 1
C101 C 0.657(2) 0.8115(13) 1.0698(14) 0.133(8) Uiso 0.50 1 d PD A 1
H10B H 0.6278 0.8506 1.0335 0.160 Uiso 0.50 1 calc PR A 1
C102 C 0.734(3) 0.705(2) 1.1810(17) 0.173(11) Uiso 0.50 1 d PD A 1
H10C H 0.7606 0.6667 1.2190 0.208 Uiso 0.50 1 calc PR A 1
C103 C 0.749(2) 0.6843(15) 1.0977(14) 0.144(9) Uiso 0.50 1 d PD A 1
H10D H 0.7848 0.6306 1.0814 0.172 Uiso 0.50 1 calc PR A 1
O1W O 0.6363(12) 0.7137(9) 0.5817(8) 0.114(4) Uiso 0.50 1 d P . .
H8A H 1.083(6) 0.698(4) 0.472(4) 0.07(2) Uiso 1 1 d . . .

loop_
_atom_site_aniso_label
_atom_site_aniso_U_11
_atom_site_aniso_U_22
_atom_site_aniso_U_33
_atom_site_aniso_U_23
_atom_site_aniso_U_13
_atom_site_aniso_U_12
Tb1 0.0544(2) 0.0368(2) 0.0478(2) -0.00129(13) -0.00901(15) -0.01168(14)
N1 0.052(3) 0.036(3) 0.059(4) -0.001(3) -0.015(3) -0.016(3)
N2 0.048(3) 0.040(3) 0.058(4) -0.008(3) -0.011(3) -0.006(3)
N3 0.069(4) 0.035(3) 0.036(3) 0.001(2) -0.010(3) -0.012(3)
N4 0.074(4) 0.038(3) 0.051(4) -0.002(3) -0.017(3) -0.012(3)
N5 0.080(4) 0.067(4) 0.042(4) 0.003(3) -0.007(3) -0.031(4)
N6 0.082(5) 0.071(4) 0.048(4) -0.007(3) -0.008(3) -0.026(4)
O1 0.048(3) 0.040(3) 0.071(3) 0.001(2) -0.013(2) -0.012(2)
O2 0.061(3) 0.037(3) 0.059(3) 0.004(2) -0.009(2) -0.014(2)
O3 0.068(3) 0.044(3) 0.043(3) 0.000(2) -0.016(2) -0.011(2)
O4 0.080(4) 0.047(3) 0.062(3) 0.000(2) -0.032(3) -0.013(3)
O5 0.063(3) 0.052(3) 0.052(3) -0.003(2) -0.008(3) -0.012(2)
O6 0.081(4) 0.054(3) 0.062(3) -0.010(3) -0.007(3) -0.022(3)
O8 0.088(4) 0.055(3) 0.056(3) -0.012(3) 0.002(3) -0.018(3)
C1 0.044(4) 0.040(4) 0.055(4) -0.014(3) -0.007(3) -0.012(3)
C2 0.074(5) 0.046(4) 0.066(5) -0.001(4) -0.023(4) -0.017(4)
C3 0.065(6) 0.080(6) 0.086(6) -0.009(5) -0.025(5) -0.014(5)
C4 0.065(5) 0.082(6) 0.084(6) -0.010(5) -0.023(5) -0.024(5)
C5 0.065(5) 0.058(5) 0.064(5) -0.015(4) 0.003(4) -0.025(4)
C6 0.050(4) 0.051(4) 0.057(4) -0.006(3) -0.012(3) -0.017(3)
C7 0.053(4) 0.040(4) 0.041(4) -0.008(3) -0.004(3) -0.011(3)
C8 0.047(4) 0.040(4) 0.041(4) -0.004(3) -0.004(3) -0.008(3)
C9 0.042(4) 0.045(4) 0.046(4) -0.004(3) -0.002(3) -0.006(3)
C10 0.053(4) 0.036(4) 0.051(4) -0.008(3) -0.003(4) -0.011(3)
C11 0.069(5) 0.041(4) 0.087(6) -0.018(4) -0.008(4) -0.012(4)
C12 0.073(6) 0.047(5) 0.124(8) -0.023(5) 0.005(6) 0.000(5)
C13 0.051(6) 0.075(7) 0.137(9) 0.016(6) -0.002(6) 0.007(5)
C14 0.069(6) 0.071(6) 0.088(6) 0.006(5) -0.014(5) -0.013(5)
C15 0.057(5) 0.050(4) 0.070(5) 0.004(4) -0.001(4) -0.007(4)
C16 0.056(5) 0.046(4) 0.046(4) -0.001(3) -0.003(3) -0.010(3)
C17 0.040(4) 0.053(4) 0.077(5) 0.008(4) -0.010(4) -0.005(3)
C18 0.055(5) 0.089(6) 0.075(6) 0.004(5) -0.010(4) 0.002(5)
C19 0.172(12) 0.123(10) 0.090(8) -0.028(7) -0.002(8) -0.022(9)
C20 0.29(2) 0.27(2) 0.079(11) -0.028(12) 0.043(12) 0.037(19)
C21 0.156(14) 0.28(3) 0.086(11) 0.027(13) 0.037(10) 0.085(17)
C22 0.114(10) 0.210(18) 0.129(13) 0.072(12) 0.046(9) 0.061(11)
C23 0.079(7) 0.122(9) 0.112(9) 0.048(7) 0.012(6) 0.003(6)
C24 0.069(5) 0.047(4) 0.039(4) 0.002(3) -0.014(4) -0.013(4)
C25 0.123(8) 0.069(5) 0.077(6) 0.013(5) -0.049(6) -0.040(5)
C26 0.144(10) 0.124(9) 0.105(8) 0.009(7) -0.073(8) -0.052(8)
C27 0.100(8) 0.113(8) 0.103(8) -0.016(7) -0.071(6) 0.004(7)
C28 0.125(8) 0.075(6) 0.080(6) 0.009(5) -0.052(6) -0.013(6)
C29 0.105(7) 0.079(6) 0.066(5) 0.006(5) -0.048(5) -0.022(5)
C30 0.051(4) 0.029(3) 0.052(4) -0.007(3) -0.007(3) -0.001(3)
C31 0.070(5) 0.037(4) 0.050(4) 0.002(3) -0.028(4) -0.007(3)
C32 0.056(4) 0.043(4) 0.050(4) 0.002(3) -0.013(4) -0.007(3)
C33 0.086(6) 0.039(4) 0.051(5) -0.004(3) -0.020(4) -0.005(4)
C34 0.148(9) 0.059(5) 0.057(5) 0.003(4) -0.005(5) 0.036(6)
C35 0.271(16) 0.067(6) 0.065(7) 0.003(5) -0.039(9) 0.052(8)
C36 0.236(14) 0.058(6) 0.060(6) 0.009(5) -0.017(8) 0.011(7)
C37 0.132(9) 0.064(6) 0.085(7) 0.018(5) 0.009(6) -0.014(6)
C38 0.110(7) 0.051(5) 0.073(6) 0.009(4) 0.003(5) -0.016(5)
C39 0.065(5) 0.037(4) 0.059(5) -0.005(3) -0.024(4) 0.002(3)
C40 0.141(8) 0.069(5) 0.073(6) 0.013(5) -0.064(6) -0.020(5)
C41 0.101(7) 0.063(5) 0.073(6) 0.004(5) -0.052(5) -0.002(5)
C42 0.127(8) 0.068(6) 0.067(6) 0.002(5) -0.008(6) -0.007(6)
C43 0.242(17) 0.068(7) 0.078(7) -0.008(6) -0.059(11) -0.010(10)
C44 0.26(2) 0.120(11) 0.162(15) -0.029(10) -0.156(17) 0.013(13)
C45 0.177(16) 0.26(2) 0.38(3) -0.18(2) -0.196(19) 0.104(15)
C46 0.116(10) 0.195(13) 0.232(15) -0.143(12) -0.093(11) 0.042(9)
C47 0.054(4) 0.057(4) 0.053(5) 0.006(4) -0.017(4) -0.014(4)
C48 0.068(5) 0.057(4) 0.054(4) 0.006(4) -0.004(4) -0.015(4)
C49 0.070(5) 0.064(5) 0.079(6) -0.004(4) -0.007(5) -0.023(4)
C50 0.091(6) 0.076(6) 0.083(7) -0.015(5) -0.008(5) -0.037(5)
C51 0.094(6) 0.089(6) 0.064(5) -0.010(5) -0.022(5) -0.032(5)
C52 0.070(5) 0.080(5) 0.050(5) 0.003(4) -0.018(4) -0.018(4)
C53 0.056(5) 0.049(4) 0.055(5) 0.003(4) -0.016(4) -0.008(4)
C54 0.074(5) 0.046(4) 0.049(4) 0.001(3) -0.011(4) -0.008(4)
C55 0.082(6) 0.053(4) 0.055(5) -0.005(4) -0.014(4) -0.017(4)
C56 0.108(7) 0.054(5) 0.056(5) 0.001(4) -0.026(5) -0.023(5)
C62 0.083(6) 0.038(4) 0.055(5) -0.011(3) -0.012(4) -0.014(4)
C63 0.150(10) 0.087(7) 0.087(7) -0.029(5) 0.012(6) -0.072(7)
C64 0.098(7) 0.053(5) 0.057(5) -0.007(4) -0.007(5) -0.019(5)
C65 0.164(13) 0.082(8) 0.148(11) 0.023(7) -0.003(10) 0.005(9)
C66 0.149(14) 0.157(14) 0.184(15) 0.082(12) -0.046(12) 0.005(11)
C67 0.104(10) 0.168(14) 0.101(9) -0.039(9) -0.014(8) -0.044(10)
C68 0.139(11) 0.096(9) 0.149(11) -0.031(8) 0.002(9) -0.062(9)
C69 0.120(8) 0.060(6) 0.120(8) 0.004(5) -0.021(7) -0.030(6)
C70 0.168(15) 0.251(19) 0.29(2) 0.088(17) -0.087(16) -0.118(15)
C71 0.149(13) 0.31(2) 0.239(19) 0.051(16) -0.090(13) -0.117(15)

loop_
_atom_type_symbol
_atom_type_description
_atom_type_scat_dispersion_real
_atom_type_scat_dispersion_imag
_atom_type_scat_source
C C 0.0033 0.0016 'International Tables Vol C Tables 4.2.6.8 and 6.1.1.4'
H H 0.0000 0.0000 'International Tables Vol C Tables 4.2.6.8 and 6.1.1.4'
N N 0.0061 0.0033 'International Tables Vol C Tables 4.2.6.8 and 6.1.1.4'
O O 0.0106 0.0060 'International Tables Vol C Tables 4.2.6.8 and 6.1.1.4'
Tb Tb -0.1723 4.1537 'International Tables Vol C Tables 4.2.6.8 and 6.1.1.4'

loop_
_geom_angle_atom_site_label_1
_geom_angle_atom_site_label_2
_geom_angle_atom_site_label_3
_geom_angle
O3 Tb1 O5 75.95(15)
O3 Tb1 O6 146.87(16)
O5 Tb1 O6 73.01(16)
O3 Tb1 O2 92.62(15)
O5 Tb1 O2 74.27(15)
O6 Tb1 O2 89.93(17)
O3 Tb1 O1 136.99(15)
O5 Tb1 O1 133.22(16)
O6 Tb1 O1 74.91(16)
O2 Tb1 O1 72.55(14)
O3 Tb1 O4 73.53(15)
O5 Tb1 O4 72.98(16)
O6 Tb1 O4 86.50(16)
O2 Tb1 O4 146.65(16)
O1 Tb1 O4 137.37(15)
O3 Tb1 O7 113.31(18)
O5 Tb1 O7 138.26(18)
O6 Tb1 O7 83.62(19)
O2 Tb1 O7 140.98(17)
O1 Tb1 O7 68.61(18)
O4 Tb1 O7 71.48(18)
O3 Tb1 O8 68.38(15)
O5 Tb1 O8 139.40(17)
O6 Tb1 O8 144.74(16)
O2 Tb1 O8 88.34(17)
O1 Tb1 O8 70.99(16)
O4 Tb1 O8 112.94(17)
O7 Tb1 O8 75.92(19)
C7 N1 N2 111.5(5)
C7 N1 C1 127.4(6)
N2 N1 C1 121.0(5)
C9 N2 N1 107.2(5)
C30 N3 N4 111.1(5)
C30 N3 C24 128.0(5)
N4 N3 C24 119.0(5)
C32 N4 N3 106.0(5)
C53 N5 N6 111.4(6)
C53 N5 C47 129.3(6)
N6 N5 C47 118.8(5)
C55 N6 N5 106.3(6)
C7 O1 Tb1 131.3(4)
C16 O2 Tb1 139.0(4)
C30 O3 Tb1 129.9(4)
C39 O4 Tb1 135.5(4)
C53 O5 Tb1 131.9(4)
C62 O6 Tb1 138.7(4)
C70 O7 Tb1 128.4(8)
C2 C1 C6 120.1(6)
C2 C1 N1 121.0(6)
C6 C1 N1 118.9(6)
C3 C2 C1 119.4(7)
C2 C3 C4 120.2(8)
C5 C4 C3 120.0(8)
C4 C5 C6 120.7(7)
C5 C6 C1 119.6(7)
O1 C7 N1 123.5(6)
O1 C7 C8 131.4(6)
N1 C7 C8 105.1(6)
C16 C8 C7 121.2(6)
C16 C8 C9 133.1(6)
C7 C8 C9 105.4(5)
N2 C9 C8 110.8(6)
N2 C9 C10 117.1(6)
C8 C9 C10 132.1(6)
C11 C10 C15 117.0(7)
C11 C10 C9 120.9(7)
C15 C10 C9 122.0(6)
C10 C11 C12 121.3(8)
C13 C12 C11 119.8(8)
C14 C13 C12 119.7(8)
C13 C14 C15 120.9(9)
C14 C15 C10 121.3(7)
O2 C16 C8 120.9(6)
O2 C16 C17 116.3(6)
C8 C16 C17 122.7(6)
C16 C17 C18 108.5(6)
C19 C18 C23 121.0(10)
C19 C18 C17 119.8(9)
C23 C18 C17 119.2(9)
C18 C19 C20 124.3(14)
C19 C20 C21 114.6(18)
C22 C21 C20 124.2(17)
C21 C22 C23 117.2(16)
C18 C23 C22 118.5(13)
C25 C24 C29 119.3(7)
C25 C24 N3 120.0(6)
C29 C24 N3 120.7(6)
C24 C25 C26 119.9(8)
C27 C26 C25 122.0(9)
C26 C27 C28 118.1(8)
C27 C28 C29 121.5(8)
C24 C29 C28 119.1(8)
O3 C30 N3 122.6(6)
O3 C30 C31 131.0(6)
N3 C30 C31 106.3(5)
C39 C31 C30 121.8(6)
C39 C31 C32 133.7(6)
C30 C31 C32 104.4(5)
N4 C32 C31 112.2(6)
N4 C32 C33 118.1(6)
C31 C32 C33 129.6(6)
C34 C33 C38 117.8(7)
C34 C33 C32 122.7(7)
C38 C33 C32 119.3(7)
C33 C34 C35 120.2(9)
C36 C35 C34 120.3(10)
C37 C36 C35 120.0(9)
C36 C37 C38 119.8(9)
C33 C38 C37 121.8(9)
O4 C39 C31 121.8(6)
O4 C39 C40 118.6(6)
C31 C39 C40 119.6(6)
C41 C40 C39 115.8(6)
C46 C41 C42 116.5(9)
C46 C41 C40 120.7(10)
C42 C41 C40 122.7(10)
C41 C42 C43 120.7(11)
C44 C43 C42 119.2(14)
C43 C44 C45 122.0(16)
C44 C45 C46 118.6(17)
C41 C46 C45 122.7(13)
C52 C47 N5 122.9(6)
C52 C47 C48 118.7(7)
N5 C47 C48 118.5(6)
C49 C48 C47 120.0(7)
C48 C49 C50 120.3(8)
C51 C50 C49 120.8(8)
C50 C51 C52 120.1(8)
C47 C52 C51 120.1(7)
O5 C53 N5 124.0(6)
O5 C53 C54 129.3(6)
N5 C53 C54 106.6(6)
C62 C54 C53 122.3(7)
C62 C54 C55 134.1(7)
C53 C54 C55 103.6(6)
N6 C55 C54 112.0(6)
N6 C55 C56 116.0(7)
C54 C55 C56 131.9(7)
C101 C56 C103 114.5(16)
C101 C56 C61 44.9(11)
C103 C56 C61 96.4(14)
C101 C56 C57 103.7(13)
C103 C56 C57 47.4(11)
C61 C56 C57 122.5(11)
C101 C56 C55 123.3(12)
C103 C56 C55 121.6(13)
C61 C56 C55 118.1(9)
C57 C56 C55 119.1(9)
C58 C57 C56 117.2(14)
C57 C58 C59 117.8(16)
C102 C59 C100 127(2)
C102 C59 C60 104.0(19)
C100 C59 C60 47.3(12)
C102 C59 C58 48.2(15)
C100 C59 C58 107.3(16)
C60 C59 C58 126.5(14)
C59 C60 C61 115.5(15)
C60 C61 C56 120.4(14)
O6 C62 C54 122.3(6)
O6 C62 C63 117.1(6)
C54 C62 C63 120.4(7)
C64 C63 C62 116.8(8)
C65 C64 C69 117.1(10)
C65 C64 C63 121.5(10)
C69 C64 C63 121.3(9)
C64 C65 C66 123.1(12)
C67 C66 C65 117.3(14)
C66 C67 C68 122.2(13)
C67 C68 C69 118.0(11)
C64 C69 C68 122.2(11)
C71 C70 O7 126.6(15)
C59 C100 C101 115(2)
C56 C101 C100 123(2)
C59 C102 C103 118(3)
C56 C103 C102 123(2)

loop_
_geom_bond_atom_site_label_1
_geom_bond_atom_site_label_2
_geom_bond_distance
Tb1 O3 2.300(4)
Tb1 O5 2.331(5)
Tb1 O6 2.350(5)
Tb1 O2 2.356(5)
Tb1 O1 2.362(4)
Tb1 O4 2.363(4)
Tb1 O7 2.428(6)
Tb1 O8 2.455(5)
N1 C7 1.371(7)
N1 N2 1.387(7)
N1 C1 1.430(8)
N2 C9 1.302(7)
N3 C30 1.380(7)
N3 N4 1.393(6)
N3 C24 1.411(8)
N4 C32 1.310(8)
N5 C53 1.376(8)
N5 N6 1.373(7)
N5 C47 1.397(8)
N6 C55 1.321(8)
O1 C7 1.259(7)
O2 C16 1.272(7)
O3 C30 1.265(7)
O4 C39 1.241(7)
O5 C53 1.251(8)
O6 C62 1.258(8)
O7 C70 1.385(16)
C1 C2 1.375(9)
C1 C6 1.389(8)
C2 C3 1.382(10)
C3 C4 1.374(10)
C4 C5 1.366(10)
C5 C6 1.365(9)
C7 C8 1.428(9)
C8 C16 1.416(8)
C8 C9 1.433(8)
C9 C10 1.449(9)
C10 C11 1.371(9)
C10 C15 1.395(9)
C11 C12 1.387(11)
C12 C13 1.373(12)
C13 C14 1.345(11)
C14 C15 1.366(10)
C16 C17 1.497(9)
C17 C18 1.508(10)
C18 C19 1.344(12)
C18 C23 1.381(12)
C19 C20 1.376(17)
C20 C21 1.39(2)
C21 C22 1.40(2)
C22 C23 1.419(16)
C24 C25 1.366(9)
C24 C29 1.371(9)
C25 C26 1.370(11)
C26 C27 1.346(12)
C27 C28 1.360(11)
C28 C29 1.387(10)
C30 C31 1.413(8)
C31 C39 1.410(8)
C31 C32 1.434(8)
C32 C33 1.480(9)
C33 C34 1.351(10)
C33 C38 1.351(10)
C34 C35 1.389(11)
C35 C36 1.341(14)
C36 C37 1.326(13)
C37 C38 1.375(10)
C39 C40 1.506(9)
C40 C41 1.480(10)
C41 C46 1.331(13)
C41 C42 1.363(11)
C42 C43 1.396(14)
C43 C44 1.308(19)
C44 C45 1.31(2)
C45 C46 1.381(16)
C47 C52 1.371(9)
C47 C48 1.403(9)
C48 C49 1.353(9)
C49 C50 1.372(10)
C50 C51 1.339(10)
C51 C52 1.388(10)
C53 C54 1.424(9)
C54 C62 1.395(9)
C54 C55 1.434(9)
C55 C56 1.494(10)
C56 C101 1.336(16)
C56 C103 1.343(16)
C56 C61 1.407(13)
C56 C57 1.412(13)
C57 C58 1.402(15)
C58 C59 1.410(15)
C59 C102 1.20(3)
C59 C100 1.331(16)
C59 C60 1.361(14)
C60 C61 1.403(15)
C62 C63 1.505(10)
C63 C64 1.496(12)
C64 C65 1.334(14)
C64 C69 1.355(10)
C65 C66 1.385(17)
C66 C67 1.338(16)
C67 C68 1.349(15)
C68 C69 1.373(14)
C70 C71 1.355(16)
C100 C101 1.422(17)
C102 C103 1.404(18)
